data_2219439
loop_
_publ_author_name
'Fun, Hoong-Kun'
'Kia, Reza'
'Kargar, Hadi'

_publ_section_title
;
 4,4'-[Butane-1,4-diylbis(nitrilomethylidyne)]dibenzonitrile
;
_journal_coeditor_code SJ2534
_journal_issue 9
_journal_name_full 'Acta Crystallographica Section E'
_journal_page_first o1855
_journal_paper_doi 10.1107/S160053680802744X
_journal_volume 64
_journal_year 2008
_chemical_formula_iupac 'C20 H18 N4'
_chemical_formula_moiety 'C20 H18 N4'
_chemical_formula_sum 'C20 H18 N4'
_chemical_formula_weight 314.38
_chemical_name_systematic
;
4,4'-[Butane-1,4-diylbis(nitrilomethylidyne)]dibenzonitrile
;
_space_group_IT_number 14
_symmetry_cell_setting monoclinic
_symmetry_space_group_name_Hall '-P 2yn'
_symmetry_space_group_name_H-M 'P 1 21/n 1'
_atom_sites_solution_hydrogens geom
_atom_sites_solution_primary direct
_atom_sites_solution_secondary difmap
_audit_creation_method SHELXL-97
_cell_angle_alpha 90.00
_cell_angle_beta 97.220(3)
_cell_angle_gamma 90.00
_cell_formula_units_Z 2
_cell_length_a 4.9720(2)
_cell_length_b 10.5047(5)
_cell_length_c 16.0315(6)
_cell_measurement_reflns_used 2704
_cell_measurement_temperature 100.00(10)
_cell_measurement_theta_max 30.83
_cell_measurement_theta_min 3.21
_cell_volume 830.68(6)
_computing_cell_refinement 'APEX2 (Bruker, 2005)'
_computing_data_collection 'APEX2 (Bruker, 2005)'
_computing_data_reduction 'SAINT (Bruker, 2005)'
_computing_molecular_graphics 'SHELXTL (Sheldrick, 2008)'
_computing_publication_material
;
SHELXTL (Sheldrick, 2008) and PLATON (Spek, 2003)
;
_computing_structure_refinement 'SHELXTL (Sheldrick, 2008)'
_computing_structure_solution 'SHELXTL (Sheldrick, 2008)'
_diffrn_ambient_temperature 100.00(10)
_diffrn_measured_fraction_theta_full 0.994
_diffrn_measured_fraction_theta_max 0.994
_diffrn_measurement_device_type
;
Bruker SMART APEXII CCD area-detector
;
_diffrn_measurement_method '\f and \w'
_diffrn_radiation_monochromator graphite
_diffrn_radiation_source 'fine-focus sealed tube'
_diffrn_radiation_type MoK\a
_diffrn_radiation_wavelength 0.71073
_diffrn_reflns_av_R_equivalents 0.0273
_diffrn_reflns_av_sigmaI/netI 0.0255
_diffrn_reflns_limit_h_max 7
_diffrn_reflns_limit_h_min -7
_diffrn_reflns_limit_k_max 15
_diffrn_reflns_limit_k_min -12
_diffrn_reflns_limit_l_max 20
_diffrn_reflns_limit_l_min -23
_diffrn_reflns_number 10382
_diffrn_reflns_theta_full 30.87
_diffrn_reflns_theta_max 30.87
_diffrn_reflns_theta_min 2.32
_diffrn_standards_number 0
_exptl_absorpt_coefficient_mu 0.077
_exptl_absorpt_correction_T_max 0.9902
_exptl_absorpt_correction_T_min 0.9421
_exptl_absorpt_correction_type multi-scan
_exptl_absorpt_process_details '(<i>SADABS</i>; Bruker, 2005)'
_exptl_crystal_colour colourless
_exptl_crystal_density_diffrn 1.257
_exptl_crystal_density_method 'not measured'
_exptl_crystal_description block
_exptl_crystal_F_000 332
_exptl_crystal_size_max 0.52
_exptl_crystal_size_mid 0.33
_exptl_crystal_size_min 0.13
_refine_diff_density_max 0.314
_refine_diff_density_min -0.204
_refine_ls_extinction_method none
_refine_ls_goodness_of_fit_ref 1.115
_refine_ls_hydrogen_treatment refall
_refine_ls_matrix_type full
_refine_ls_number_parameters 145
_refine_ls_number_reflns 2603
_refine_ls_number_restraints 0
_refine_ls_restrained_S_all 1.115
_refine_ls_R_factor_all 0.0574
_refine_ls_R_factor_gt 0.0464
_refine_ls_shift/su_max 0.001
_refine_ls_shift/su_mean 0.000
_refine_ls_structure_factor_coef Fsqd
_refine_ls_weighting_details 'calc w=1/[\s^2^(Fo^2^)+(0.08P)^2^+0.042P] where P=(Fo^2^+2Fc^2^)/3'
_refine_ls_weighting_scheme calc
_refine_ls_wR_factor_gt 0.1350
_refine_ls_wR_factor_ref 0.1428
_reflns_number_gt 2035
_reflns_number_total 2603
_reflns_threshold_expression I>2\s(I)
_cod_data_source_file sj2534.cif
_cod_data_source_block I
_cod_original_sg_symbol_H-M 'P 21/n'
_cod_database_code 2219439
_cod_database_fobs_code 2219439

loop_
_symmetry_equiv_pos_as_xyz
'x, y, z'
'-x+1/2, y+1/2, -z+1/2'
'-x, -y, -z'
'x-1/2, -y-1/2, z-1/2'

loop_
_atom_site_type_symbol
_atom_site_label
_atom_site_fract_x
_atom_site_fract_y
_atom_site_fract_z
_atom_site_U_iso_or_equiv
_atom_site_adp_type
_atom_site_calc_flag
_atom_site_occupancy
N N1 0.31548(17) 0.07369(8) 0.67193(5) 0.0242(2) Uani d 1
N N2 -0.5866(2) 0.17550(9) 1.01544(6) 0.0364(3) Uani d 1
C C1 0.0130(2) 0.06350(9) 0.81305(6) 0.0255(2) Uani d 1
C C2 -0.1490(2) 0.06318(10) 0.87727(6) 0.0269(2) Uani d 1
C C3 -0.3002(2) 0.17138(9) 0.89127(6) 0.0240(2) Uani d 1
C C4 -0.2917(2) 0.27859(10) 0.84069(6) 0.0260(2) Uani d 1
C C5 -0.1254(2) 0.27847(10) 0.77740(6) 0.0246(2) Uani d 1
C C6 0.02661(18) 0.17141(9) 0.76284(6) 0.0213(2) Uani d 1
C C7 0.20222(19) 0.17330(9) 0.69517(6) 0.0218(2) Uani d 1
C C8 0.49150(19) 0.08750(10) 0.60619(6) 0.0245(2) Uani d 1
C C9 0.39698(18) 0.00237(9) 0.53129(6) 0.0226(2) Uani d 1
C C10 -0.4614(2) 0.17317(10) 0.95980(6) 0.0276(2) Uani d 1
H H1 0.121(3) -0.0110(13) 0.8041(8) 0.033(3) Uiso d 1
H H2 -0.153(3) -0.0091(13) 0.9122(8) 0.035(3) Uiso d 1
H H4 -0.401(3) 0.3560(13) 0.8497(8) 0.032(3) Uiso d 1
H H5 -0.116(2) 0.3552(12) 0.7446(8) 0.033(3) Uiso d 1
H H7 0.224(2) 0.2575(12) 0.6706(8) 0.028(3) Uiso d 1
H H8A 0.502(2) 0.1786(11) 0.5893(8) 0.028(3) Uiso d 1
H H8B 0.678(2) 0.0626(11) 0.6313(7) 0.025(3) Uiso d 1
H H9A 0.222(2) 0.0346(11) 0.5017(7) 0.024(3) Uiso d 1
H H9B 0.363(2) -0.0864(12) 0.5502(8) 0.029(3) Uiso d 1

loop_
_atom_site_aniso_label
_atom_site_aniso_U_11
_atom_site_aniso_U_22
_atom_site_aniso_U_33
_atom_site_aniso_U_12
_atom_site_aniso_U_13
_atom_site_aniso_U_23
N1 0.0259(4) 0.0289(4) 0.0189(4) -0.0028(3) 0.0071(3) -0.0027(3)
N2 0.0469(6) 0.0336(5) 0.0326(5) -0.0050(4) 0.0199(4) -0.0056(4)
C1 0.0297(5) 0.0240(5) 0.0242(5) 0.0005(4) 0.0086(4) -0.0012(4)
C2 0.0333(5) 0.0267(5) 0.0225(5) -0.0032(4) 0.0102(4) 0.0004(4)
C3 0.0246(5) 0.0285(5) 0.0199(5) -0.0065(4) 0.0067(3) -0.0060(3)
C4 0.0277(5) 0.0265(5) 0.0248(5) -0.0017(4) 0.0079(4) -0.0046(4)
C5 0.0287(5) 0.0241(5) 0.0221(5) -0.0022(4) 0.0073(4) -0.0009(3)
C6 0.0213(4) 0.0247(5) 0.0183(4) -0.0041(3) 0.0041(3) -0.0040(3)
C7 0.0231(4) 0.0248(5) 0.0182(4) -0.0047(3) 0.0045(3) -0.0018(3)
C8 0.0229(5) 0.0321(5) 0.0200(5) -0.0042(4) 0.0080(3) -0.0036(4)
C9 0.0189(4) 0.0307(5) 0.0189(4) -0.0028(4) 0.0052(3) -0.0036(4)
C10 0.0325(5) 0.0267(5) 0.0252(5) -0.0055(4) 0.0104(4) -0.0054(4)

loop_
_atom_type_symbol
_atom_type_description
_atom_type_scat_dispersion_real
_atom_type_scat_dispersion_imag
_atom_type_scat_source
C C 0.0033 0.0016 'International Tables Vol C Tables 4.2.6.8 and 6.1.1.4'
H H 0.0000 0.0000 'International Tables Vol C Tables 4.2.6.8 and 6.1.1.4'
N N 0.0061 0.0033 'International Tables Vol C Tables 4.2.6.8 and 6.1.1.4'

loop_
_geom_angle_atom_site_label_1
_geom_angle_atom_site_label_2
_geom_angle_atom_site_label_3
_geom_angle_site_symmetry_1
_geom_angle
C7 N1 C8 . 117.36(8)
C2 C1 C6 . 120.36(9)
C2 C1 H1 . 119.5(7)
C6 C1 H1 . 120.1(7)
C1 C2 C3 . 119.52(9)
C1 C2 H2 . 120.1(8)
C3 C2 H2 . 120.3(8)
C4 C3 C2 . 120.58(9)
C4 C3 C10 . 119.66(9)
C2 C3 C10 . 119.75(9)
C5 C4 C3 . 119.35(9)
C5 C4 H4 . 119.5(7)
C3 C4 H4 . 121.2(7)
C4 C5 C6 . 120.66(9)
C4 C5 H5 . 118.1(8)
C6 C5 H5 . 121.2(8)
C5 C6 C1 . 119.52(9)
C5 C6 C7 . 119.78(8)
C1 C6 C7 . 120.70(8)
N1 C7 C6 . 122.09(9)
N1 C7 H7 . 123.5(7)
C6 C7 H7 . 114.4(7)
N1 C8 C9 . 110.94(8)
N1 C8 H8A . 110.5(7)
C9 C8 H8A . 111.8(7)
N1 C8 H8B . 107.0(7)
C9 C8 H8B . 110.1(7)
H8A C8 H8B . 106.4(10)
C9 C9 C8 3_656 111.85(9)
C9 C9 H9A 3_656 108.5(6)
C8 C9 H9A . 109.9(7)
C9 C9 H9B 3_656 108.8(7)
C8 C9 H9B . 110.8(7)
H9A C9 H9B . 106.8(10)
N2 C10 C3 . 178.83(11)

loop_
_geom_bond_atom_site_label_1
_geom_bond_atom_site_label_2
_geom_bond_site_symmetry_2
_geom_bond_distance
N1 C7 . 1.2663(13)
N1 C8 . 1.4594(12)
N2 C10 . 1.1505(13)
C1 C2 . 1.3845(14)
C1 C6 . 1.3969(14)
C1 H1 . 0.971(13)
C2 C3 . 1.3963(15)
C2 H2 . 0.946(14)
C3 C4 . 1.3916(14)
C3 C10 . 1.4392(14)
C4 C5 . 1.3869(14)
C4 H4 . 0.999(13)
C5 C6 . 1.3910(14)
C5 H5 . 0.967(13)
C6 C7 . 1.4757(13)
C7 H7 . 0.979(13)
C8 C9 . 1.5233(13)
C8 H8A . 0.998(12)
C8 H8B . 0.996(12)
C9 C9 3_656 1.5220(18)
C9 H9A . 0.997(11)
C9 H9B . 1.002(12)

loop_
_geom_hbond_atom_site_label_D
_geom_hbond_atom_site_label_H
_geom_hbond_atom_site_label_A
_geom_hbond_site_symmetry_A
_geom_hbond_distance_DH
_geom_hbond_distance_HA
_geom_hbond_distance_DA
_geom_hbond_angle_DHA
_geom_hbond_publ_flag
C2 H2 N2 3_457 0.945(13) 2.541(14) 3.3973(14) 150.8(12) y

loop_
_geom_torsion_atom_site_label_1
_geom_torsion_atom_site_label_2
_geom_torsion_atom_site_label_3
_geom_torsion_atom_site_label_4
_geom_torsion_site_symmetry_4
_geom_torsion
C6 C1 C2 C3 . 0.35(15)
C1 C2 C3 C4 . 0.77(15)
C1 C2 C3 C10 . -177.82(9)
C2 C3 C4 C5 . -1.76(15)
C10 C3 C4 C5 . 176.82(9)
C3 C4 C5 C6 . 1.66(14)
C4 C5 C6 C1 . -0.57(15)
C4 C5 C6 C7 . 180.00(8)
C2 C1 C6 C5 . -0.45(15)
C2 C1 C6 C7 . 178.98(9)
C8 N1 C7 C6 . -178.16(8)
C5 C6 C7 N1 . -170.25(9)
C1 C6 C7 N1 . 10.32(14)
C7 N1 C8 C9 . -122.71(9)
N1 C8 C9 C9 3_656 -170.18(10)
C4 C3 C10 N2 . -87(6)
C2 C3 C10 N2 . 92(6)
